data_2101309
loop_
_publ_author_name
'Marsh, R. E.'
'Bernal, I.'

_publ_section_title
;
 More space-group changes
;
_journal_issue 3
_journal_name_full 'Acta Crystallographica Section B'
_journal_page_first 300
_journal_page_last 307
_journal_paper_doi 10.1107/S0108768194011857
_journal_volume 51
_journal_year 1995
_chemical_formula_sum 'H9.5 K2.5 O26 Pt W6'
_symmetry_cell_setting monoclinic
_symmetry_space_group_name_Hall '-C 2y'
_symmetry_space_group_name_H-M 'C 1 2/m 1'
_cell_angle_alpha 89.99
_cell_angle_beta 101.36
_cell_angle_gamma 89.99
_cell_formula_units_Z 4
_cell_length_a 11.427
_cell_length_b 19.832
_cell_length_c 13.674
_cell_volume 3038.096
_diffrn_radiation_type Mo
_diffrn_radiation_wavelength 0.71073
_cod_data_source_file cr0484.cif
_cod_data_source_block cr0484d
_cod_original_formula_sum 'H9.5 K2.5 O26 Pt1 W6'
_cod_database_code 2101309

loop_
_atom_site_label
_atom_site_fract_x
_atom_site_fract_y
_atom_site_fract_z
Pt 0.2121(2) 0.0 0.1502(2)
W(1) 0.2328(2) 0.16740(10) 0.1521(2)
W(6) 0.2328(2) 0.16740(10) 0.1521(2)
W(2) 0.2142(2) 0.08590(10) -0.0562(2)
W(4) 0.2142(2) 0.08590(10) -0.0562(2)
W(3) 0.2455(2) 0.8080(10) 0.3670(2)
W(5) 0.2455(2) 0.8080(10) 0.3670(2)
K(1) -0.435(3) 0.0 0.363(2)
K(2) -0.046(2) 0.2120(10) 0.295(2)
K(4) -0.046(2) 0.2120(10) 0.295(2)
K(3) 0.5 0.2320(10) 0.0
O(1) 0.133(3) 0.078(2) 0.203(2)
O(4) 0.133(3) 0.078(2) 0.203(2)
O(2) 0.120(5) 0.0 0.013(5)
O(3) 0.301(3) 0.074(2) 0.101(2)
O(6) 0.301(3) 0.074(2) 0.101(2)
O(5) 0.312(4) 0.0 0.287(3)
O(7) 0.292(4) 0.0 -0.077(3)
O(8) 0.140(3) 0.149(2) 0.021(3)
O(10) 0.140(3) 0.149(2) 0.021(3)
O(9) 0.140(3) 0.149(2) 0.021(3)
O(9) 0.165(5) 0.0 0.393(4)
O(11) 0.316(3) 0.135(2) 0.282(3)
O(12) 0.316(3) 0.135(2) 0.282(3)
O(13) 0.332(4) 0.128(3) -0.091(3)
O(15) 0.332(4) 0.128(3) -0.091(3)
O(14) 0.346(5) 0.216(3) 0.127(4)
O(20) 0.346(5) 0.216(3) 0.127(4)
O(16) 0.099(4) 0.086(2) -0.166(3)
O(18) 0.099(4) 0.086(2) -0.166(3)
O(17) 0.136(5) 0.223(3) 0.193(4)
O(23) 0.136(5) 0.223(3) 0.193(4)
O(19) 0.142(6) 0.136(3) 0.400(4)
O(22) 0.142(6) 0.136(3) 0.400(4)
O(21) 0.366(4) 0.079(2) 0.469(3)
O(24) 0.366(4) 0.079(2) 0.469(3)
O(Aq1) 0.491(6) 0.0 0.144(5)
O(Aq2) 0.0 0.046(6) 0.5
